data_1011076
loop_
_publ_author_name
'Havighurst, R J'

_publ_section_title
;
Parameters in crystal structure. The mercurous halides
;
_journal_coden_ASTM JACSAT
_journal_name_full 'Journal of the American Chemical Society'
_journal_page_first 2113
_journal_page_last 2130
_journal_paper_doi 10.1021/ja01419a016
_journal_volume 48
_journal_year 1926
_chemical_formula_structural 'Hg2 Cl2'
_chemical_formula_sum 'Cl2 Hg2'
_chemical_name_mineral Calomel
_chemical_name_systematic 'Mercury(I) chloride'
_space_group_IT_number 139
_symmetry_cell_setting tetragonal
_symmetry_Int_Tables_number 139
_symmetry_space_group_name_Hall '-I 4 2'
_symmetry_space_group_name_H-M 'I 4/m m m'
_cell_angle_alpha 90
_cell_angle_beta 90
_cell_angle_gamma 90
_cell_formula_units_Z 2
_cell_length_a 4.47
_cell_length_b 4.47
_cell_length_c 10.89
_cell_volume 217.6
_exptl_crystal_density_meas 7.1
_cod_database_code 1011076

loop_
_symmetry_equiv_pos_as_xyz
x,y,z
-x,-y,z
-x,y,z
x,-y,z
-y,x,z
y,-x,z
y,x,z
-y,-x,z
-x,-y,-z
x,y,-z
x,-y,-z
-x,y,-z
y,-x,-z
-y,x,-z
-y,-x,-z
y,x,-z
1/2+x,1/2+y,1/2+z
1/2-x,1/2-y,1/2+z
1/2-x,1/2+y,1/2+z
1/2+x,1/2-y,1/2+z
1/2-y,1/2+x,1/2+z
1/2+y,1/2-x,1/2+z
1/2+y,1/2+x,1/2+z
1/2-y,1/2-x,1/2+z
1/2-x,1/2-y,1/2-z
1/2+x,1/2+y,1/2-z
1/2+x,1/2-y,1/2-z
1/2-x,1/2+y,1/2-z
1/2+y,1/2-x,1/2-z
1/2-y,1/2+x,1/2-z
1/2-y,1/2-x,1/2-z
1/2+y,1/2+x,1/2-z

loop_
_atom_site_label
_atom_site_type_symbol
_atom_site_symmetry_multiplicity
_atom_site_Wyckoff_symbol
_atom_site_fract_x
_atom_site_fract_y
_atom_site_fract_z
_atom_site_occupancy
_atom_site_attached_hydrogens
_atom_site_calc_flag
Hg1 Hg1+ 4 e 0. 0. 0.116 1. 0 d
Cl1 Cl1- 4 e 0. 0. 0.347 1. 0 d

loop_
_atom_type_symbol
_atom_type_oxidation_number
Hg1+ 1.000
Cl1- -1.000
